data_2222357
loop_
_publ_author_name
'Zhu, Xiao-Tong'
'Zhang, Ge'
'Ma, Ning'

_publ_section_title
;2-Amino-5,7-bis(4-fluorophenyl)-1',3'-dimethyl-7,8-dihydrospiro[pyrido[2,3-<i>d</i>]pyrimidine-6(5<i>H</i>),5'-pyrimidine]-2',4,4',6'(3<i>H</i>,1'<i>H</i>,3'<i>H</i>,5'<i>H</i>)-tetraone
 ethanol solvate
;
_journal_coeditor_code HK2707
_journal_issue 7
_journal_name_full 'Acta Crystallographica Section E'
_journal_page_first o1625
_journal_paper_doi 10.1107/S1600536809022946
_journal_volume 65
_journal_year 2009
_chemical_formula_iupac 'C24 H20 F2 N6 O4, C2 H6 O'
_chemical_formula_moiety 'C24 H20 F2 N6 O4, C2 H6 O'
_chemical_formula_sum 'C26 H26 F2 N6 O5'
_chemical_formula_weight 540.53
_chemical_melting_point_gt 573
_chemical_name_systematic
;
2-Amino-5,7-bis(4-fluorophenyl)-1',3'-dimethyl-7,8-
dihydrospiro[pyrido[2,3-<i>d</i>]pyrimidine-6(5<i>H</i>),5'-pyrimidine]-
2',4,4',6'(3<i>H</i>,1'<i>H</i>,3'<i>H</i>,5'<i>H</i>)-tetraone ethanol
solvate
;
_space_group_IT_number 2
_symmetry_cell_setting triclinic
_symmetry_space_group_name_Hall '-P 1'
_symmetry_space_group_name_H-M 'P -1'
_atom_sites_solution_hydrogens geom
_atom_sites_solution_primary direct
_atom_sites_solution_secondary difmap
_cell_angle_alpha 64.634(2)
_cell_angle_beta 81.467(3)
_cell_angle_gamma 69.027(2)
_cell_formula_units_Z 2
_cell_length_a 9.2189(15)
_cell_length_b 12.5924(17)
_cell_length_c 14.100(2)
_cell_measurement_reflns_used 1085
_cell_measurement_temperature 298(2)
_cell_measurement_theta_max 26.236
_cell_measurement_theta_min 2.505
_cell_volume 1381.0(4)
_computing_cell_refinement 'SAINT (Bruker, 1999)'
_computing_data_collection 'SMART (Bruker, 1998)'
_computing_data_reduction 'SAINT (Bruker, 1999)'
_computing_molecular_graphics 'SHELXTL (Sheldrick, 2008) and PLATON (Spek, 2009)'
_computing_publication_material 'SHELXTL (Sheldrick, 2008) and PLATON (Spek, 2009)'
_computing_structure_refinement 'SHELXL97 (Sheldrick, 2008)'
_computing_structure_solution 'SHELXS97 (Sheldrick, 2008)'
_diffrn_ambient_temperature 298(2)
_diffrn_measured_fraction_theta_full 0.984
_diffrn_measured_fraction_theta_max 0.984
_diffrn_measurement_device_type 'Bruker SMART CCD area-detector'
_diffrn_measurement_method '\f and \w'
_diffrn_radiation_monochromator graphite
_diffrn_radiation_source 'fine-focus sealed tube'
_diffrn_radiation_type MoK\a
_diffrn_radiation_wavelength 0.71073
_diffrn_reflns_av_R_equivalents 0.0361
_diffrn_reflns_av_sigmaI/netI 0.0919
_diffrn_reflns_limit_h_max 8
_diffrn_reflns_limit_h_min -10
_diffrn_reflns_limit_k_max 14
_diffrn_reflns_limit_k_min -14
_diffrn_reflns_limit_l_max 16
_diffrn_reflns_limit_l_min -15
_diffrn_reflns_number 7223
_diffrn_reflns_theta_full 25.01
_diffrn_reflns_theta_max 25.01
_diffrn_reflns_theta_min 1.60
_exptl_absorpt_coefficient_mu 0.101
_exptl_absorpt_correction_T_max 0.9880
_exptl_absorpt_correction_T_min 0.9607
_exptl_absorpt_correction_type multi-scan
_exptl_absorpt_process_details '(SADABS; Sheldrick, 1996)'
_exptl_crystal_colour colorless
_exptl_crystal_density_diffrn 1.300
_exptl_crystal_density_method 'not measured'
_exptl_crystal_description block
_exptl_crystal_F_000 564
_exptl_crystal_size_max 0.40
_exptl_crystal_size_mid 0.37
_exptl_crystal_size_min 0.12
_refine_diff_density_max 0.157
_refine_diff_density_min -0.181
_refine_ls_extinction_method none
_refine_ls_goodness_of_fit_ref 1.002
_refine_ls_hydrogen_treatment constr
_refine_ls_matrix_type full
_refine_ls_number_parameters 352
_refine_ls_number_reflns 4773
_refine_ls_number_restraints 0
_refine_ls_restrained_S_all 1.004
_refine_ls_R_factor_all 0.1526
_refine_ls_R_factor_gt 0.0664
_refine_ls_shift/su_max 0.000
_refine_ls_shift/su_mean 0.000
_refine_ls_structure_factor_coef Fsqd
_refine_ls_weighting_details 'calc w=1/[\s^2^(Fo^2^)+(0.0296P)^2^] where P=(Fo^2^+2Fc^2^)/3'
_refine_ls_weighting_scheme calc
_refine_ls_wR_factor_gt 0.1072
_refine_ls_wR_factor_ref 0.1198
_reflns_number_gt 1979
_reflns_number_total 4773
_reflns_threshold_expression I>2\s(I)
_cod_data_source_file hk2707.cif
_cod_data_source_block I
_cod_database_code 2222357
_cod_database_fobs_code 2222357

loop_
_symmetry_equiv_pos_as_xyz
'x, y, z'
'-x, -y, -z'

loop_
_atom_site_type_symbol
_atom_site_label
_atom_site_fract_x
_atom_site_fract_y
_atom_site_fract_z
_atom_site_U_iso_or_equiv
_atom_site_adp_type
_atom_site_calc_flag
_atom_site_refinement_flags
_atom_site_occupancy
_atom_site_disorder_assembly
_atom_site_disorder_group
F F1 -0.6967(3) 0.6507(3) 0.4242(2) 0.1682(12) Uani d . 1 . .
F F2 0.5065(3) -0.0663(2) 0.3998(2) 0.1646(12) Uani d . 1 . .
O O1 0.3825(3) 0.4015(2) 0.05479(17) 0.0724(7) Uani d . 1 . .
O O2 -0.1950(3) 0.3213(2) 0.1939(2) 0.0921(9) Uani d . 1 . .
O O3 -0.0319(4) 0.1522(3) 0.5289(2) 0.1190(11) Uani d . 1 . .
O O4 0.0495(3) 0.5117(2) 0.31565(17) 0.0687(7) Uani d . 1 . .
O O5 0.8805(3) 0.9228(2) 0.0997(2) 0.0952(8) Uani d . 1 . .
H H5 0.9547 0.9075 0.0620 0.143 Uiso calc R 1 . .
N N1 -0.1126(3) 0.6500(2) 0.1209(2) 0.0631(8) Uani d . 1 . .
H H1 -0.1678 0.7246 0.1130 0.076 Uiso calc R 1 . .
N N2 0.0779(3) 0.7345(2) 0.0419(2) 0.0641(8) Uani d . 1 . .
N N3 0.3234(3) 0.6058(3) 0.01820(19) 0.0644(8) Uani d . 1 . .
H H3 0.4169 0.6010 -0.0035 0.077 Uiso calc R 1 . .
N N4 0.2777(3) 0.8125(3) -0.0313(2) 0.0967(11) Uani d . 1 . .
H H4A 0.2176 0.8855 -0.0376 0.116 Uiso calc R 1 . .
H H4B 0.3725 0.8012 -0.0519 0.116 Uiso calc R 1 . .
N N5 -0.1246(3) 0.2430(3) 0.3629(3) 0.0754(9) Uani d . 1 . .
N N6 0.0080(3) 0.3332(3) 0.4216(2) 0.0633(8) Uani d . 1 . .
C C1 0.0370(4) 0.6286(3) 0.0878(2) 0.0542(9) Uani d . 1 . .
C C2 0.2236(5) 0.7165(4) 0.0104(3) 0.0666(10) Uani d . 1 . .
C C3 0.2842(4) 0.4988(3) 0.0593(2) 0.0572(9) Uani d . 1 . .
C C4 0.1348(4) 0.5102(3) 0.1027(2) 0.0511(8) Uani d . 1 . .
C C5 0.0803(3) 0.3989(3) 0.1575(2) 0.0534(9) Uani d . 1 . .
H H5A 0.0389 0.3884 0.1031 0.064 Uiso calc R 1 . .
C C6 -0.0593(3) 0.4266(3) 0.2334(2) 0.0508(8) Uani d . 1 . .
C C7 -0.1839(4) 0.5532(3) 0.1689(3) 0.0587(9) Uani d . 1 . .
H H7 -0.2202 0.5436 0.1121 0.070 Uiso calc R 1 . .
C C8 -0.1336(4) 0.3270(3) 0.2608(3) 0.0645(10) Uani d . 1 . .
C C9 -0.0484(5) 0.2372(4) 0.4437(3) 0.0788(12) Uani d . 1 . .
C C10 0.0015(4) 0.4300(3) 0.3251(3) 0.0551(9) Uani d . 1 . .
C C11 -0.1894(5) 0.1422(4) 0.3883(3) 0.1337(18) Uani d . 1 . .
H H11A -0.2645 0.1673 0.3358 0.201 Uiso calc R 1 . .
H H11B -0.2387 0.1255 0.4557 0.201 Uiso calc R 1 . .
H H11C -0.1073 0.0683 0.3900 0.201 Uiso calc R 1 . .
C C12 0.0864(4) 0.3261(4) 0.5089(3) 0.0979(13) Uani d . 1 . .
H H12A 0.0106 0.3622 0.5507 0.147 Uiso calc R 1 . .
H H12B 0.1590 0.3710 0.4813 0.147 Uiso calc R 1 . .
H H12C 0.1408 0.2406 0.5517 0.147 Uiso calc R 1 . .
C C13 0.2024(4) 0.2751(3) 0.2181(3) 0.0566(9) Uani d . 1 . .
C C14 0.2005(5) 0.1674(4) 0.2162(3) 0.0923(13) Uani d . 1 . .
H H14 0.1292 0.1720 0.1731 0.111 Uiso calc R 1 . .
C C15 0.3015(6) 0.0531(4) 0.2763(4) 0.1288(19) Uani d . 1 . .
H H15 0.2984 -0.0190 0.2744 0.155 Uiso calc R 1 . .
C C16 0.4049(6) 0.0471(4) 0.3381(4) 0.1049(15) Uani d . 1 . .
C C17 0.4125(4) 0.1504(4) 0.3425(3) 0.0855(12) Uani d . 1 . .
H H17 0.4847 0.1443 0.3858 0.103 Uiso calc R 1 . .
C C18 0.3109(4) 0.2647(3) 0.2815(3) 0.0658(10) Uani d . 1 . .
H H18 0.3160 0.3362 0.2834 0.079 Uiso calc R 1 . .
C C19 -0.3239(4) 0.5881(3) 0.2339(3) 0.0614(9) Uani d . 1 . .
C C20 -0.4521(4) 0.5589(3) 0.2302(3) 0.0846(12) Uani d . 1 . .
H H20 -0.4539 0.5245 0.1839 0.102 Uiso calc R 1 . .
C C21 -0.5790(5) 0.5796(4) 0.2940(4) 0.1103(16) Uani d . 1 . .
H H21 -0.6653 0.5586 0.2921 0.132 Uiso calc R 1 . .
C C22 -0.5731(6) 0.6310(5) 0.3588(4) 0.1072(16) Uani d . 1 . .
C C23 -0.4515(5) 0.6654(4) 0.3646(3) 0.1005(14) Uani d . 1 . .
H H23 -0.4530 0.7024 0.4096 0.121 Uiso calc R 1 . .
C C24 -0.3249(4) 0.6426(3) 0.3002(3) 0.0776(11) Uani d . 1 . .
H H24 -0.2395 0.6646 0.3021 0.093 Uiso calc R 1 . .
C C25 0.9345(6) 0.8842(4) 0.2021(3) 0.1126(15) Uani d D 1 . .
H H25A 0.9644 0.7943 0.2376 0.135 Uiso calc R 1 . .
H H25B 0.8507 0.9193 0.2416 0.135 Uiso calc R 1 . .
C C26 1.0640(7) 0.9217(5) 0.2010(4) 0.168(2) Uani d D 1 . .
H H26A 1.1452 0.8910 0.1588 0.251 Uiso calc R 1 . .
H H26B 1.1015 0.8884 0.2713 0.251 Uiso calc R 1 . .
H H26C 1.0323 1.0109 0.1720 0.251 Uiso calc R 1 . .

loop_
_atom_site_aniso_label
_atom_site_aniso_U_11
_atom_site_aniso_U_22
_atom_site_aniso_U_33
_atom_site_aniso_U_12
_atom_site_aniso_U_13
_atom_site_aniso_U_23
F1 0.0895(19) 0.212(3) 0.191(3) -0.039(2) 0.072(2) -0.101(2)
F2 0.164(3) 0.0856(19) 0.182(3) 0.0200(18) -0.073(2) -0.0244(18)
N1 0.0516(19) 0.0545(17) 0.073(2) -0.0138(16) 0.0088(15) -0.0226(15)
N2 0.060(2) 0.0560(19) 0.0677(19) -0.0207(17) 0.0147(16) -0.0208(16)
N3 0.0527(19) 0.0603(19) 0.0658(19) -0.0183(17) 0.0126(15) -0.0168(16)
N4 0.083(2) 0.067(2) 0.123(3) -0.0329(19) 0.026(2) -0.024(2)
N5 0.076(2) 0.069(2) 0.085(3) -0.0421(19) 0.011(2) -0.023(2)
N6 0.071(2) 0.067(2) 0.0500(19) -0.0254(17) 0.0058(16) -0.0221(17)
O1 0.0607(16) 0.0671(16) 0.0791(17) -0.0149(14) 0.0180(13) -0.0310(13)
O2 0.087(2) 0.0913(19) 0.113(2) -0.0431(16) -0.0262(17) -0.0361(17)
O3 0.171(3) 0.085(2) 0.075(2) -0.046(2) 0.013(2) -0.0092(17)
O4 0.0741(17) 0.0823(17) 0.0686(16) -0.0397(15) 0.0053(13) -0.0379(14)
O5 0.101(2) 0.0892(19) 0.0798(19) -0.0185(16) 0.0004(16) -0.0310(16)
C1 0.049(2) 0.064(2) 0.049(2) -0.018(2) 0.0062(17) -0.0249(18)
C2 0.069(3) 0.054(2) 0.063(2) -0.021(2) 0.006(2) -0.013(2)
C3 0.056(3) 0.061(2) 0.049(2) -0.014(2) 0.0053(18) -0.0221(19)
C4 0.048(2) 0.049(2) 0.053(2) -0.0141(18) 0.0066(17) -0.0213(17)
C5 0.052(2) 0.059(2) 0.054(2) -0.0166(18) 0.0020(17) -0.0290(18)
C6 0.044(2) 0.057(2) 0.056(2) -0.0205(18) -0.0025(17) -0.0224(17)
C7 0.046(2) 0.063(2) 0.067(2) -0.0184(19) -0.0033(19) -0.0252(19)
C8 0.046(2) 0.067(3) 0.082(3) -0.019(2) -0.004(2) -0.029(2)
C9 0.088(3) 0.068(3) 0.063(3) -0.018(3) 0.017(3) -0.021(2)
C10 0.040(2) 0.066(2) 0.059(2) -0.0154(19) 0.0091(18) -0.030(2)
C11 0.154(4) 0.114(4) 0.155(5) -0.098(4) 0.020(4) -0.037(3)
C12 0.126(4) 0.107(3) 0.057(3) -0.029(3) -0.014(3) -0.034(2)
C13 0.052(2) 0.063(2) 0.054(2) -0.016(2) 0.0027(18) -0.0261(18)
C14 0.103(3) 0.058(3) 0.117(4) -0.009(3) -0.029(3) -0.041(3)
C15 0.140(5) 0.065(3) 0.173(5) -0.007(3) -0.055(4) -0.045(3)
C16 0.106(4) 0.059(3) 0.112(4) 0.005(3) -0.023(3) -0.019(3)
C17 0.067(3) 0.089(3) 0.082(3) -0.009(3) -0.018(2) -0.026(3)
C18 0.057(2) 0.063(2) 0.069(2) -0.013(2) 0.000(2) -0.024(2)
C19 0.037(2) 0.071(2) 0.071(3) -0.0140(19) 0.0028(19) -0.028(2)
C20 0.044(2) 0.100(3) 0.117(3) -0.024(2) 0.006(2) -0.052(3)
C21 0.055(3) 0.125(4) 0.156(5) -0.038(3) 0.023(3) -0.063(4)
C22 0.067(4) 0.120(4) 0.125(4) -0.027(3) 0.042(3) -0.057(3)
C23 0.073(3) 0.120(4) 0.117(4) -0.022(3) 0.019(3) -0.069(3)
C24 0.055(3) 0.097(3) 0.093(3) -0.022(2) 0.016(2) -0.057(3)
C25 0.147(5) 0.107(4) 0.082(3) -0.052(3) 0.000(3) -0.028(3)
C26 0.210(7) 0.201(6) 0.124(4) -0.119(6) -0.008(4) -0.051(4)

loop_
_atom_type_symbol
_atom_type_description
_atom_type_scat_dispersion_real
_atom_type_scat_dispersion_imag
_atom_type_scat_source
C C 0.0033 0.0016 'International Tables Vol C Tables 4.2.6.8 and 6.1.1.4'
H H 0.0000 0.0000 'International Tables Vol C Tables 4.2.6.8 and 6.1.1.4'
N N 0.0061 0.0033 'International Tables Vol C Tables 4.2.6.8 and 6.1.1.4'
O O 0.0106 0.0060 'International Tables Vol C Tables 4.2.6.8 and 6.1.1.4'
F F 0.0171 0.0103 'International Tables Vol C Tables 4.2.6.8 and 6.1.1.4'

loop_
_geom_angle_atom_site_label_1
_geom_angle_atom_site_label_2
_geom_angle_atom_site_label_3
_geom_angle_site_symmetry_1
_geom_angle_site_symmetry_3
_geom_angle
_geom_angle_publ_flag
C1 N1 C7 . . 123.3(3) ?
C1 N1 H1 . . 118.3 ?
C7 N1 H1 . . 118.3 ?
C2 N2 C1 . . 114.7(3) ?
C2 N3 C3 . . 123.3(3) ?
C2 N3 H3 . . 118.4 ?
C3 N3 H3 . . 118.4 ?
C2 N4 H4A . . 120.0 ?
C2 N4 H4B . . 120.0 ?
H4A N4 H4B . . 120.0 ?
C8 N5 C9 . . 125.8(3) ?
C8 N5 C11 . . 117.4(3) ?
C9 N5 C11 . . 116.5(4) ?
C10 N6 C9 . . 125.3(3) ?
C10 N6 C12 . . 118.7(3) ?
C9 N6 C12 . . 116.0(3) ?
C25 O5 H5 . . 109.5 ?
N1 C1 N2 . . 113.2(3) ?
N1 C1 C4 . . 121.5(3) ?
N2 C1 C4 . . 125.3(3) ?
N2 C2 N3 . . 123.5(3) ?
N2 C2 N4 . . 119.7(4) ?
N3 C2 N4 . . 116.8(4) ?
O1 C3 N3 . . 118.3(3) ?
O1 C3 C4 . . 126.1(3) ?
N3 C3 C4 . . 115.6(3) ?
C1 C4 C3 . . 117.1(3) ?
C1 C4 C5 . . 121.4(3) ?
C3 C4 C5 . . 121.4(3) ?
C4 C5 C13 . . 116.7(3) ?
C4 C5 C6 . . 109.9(3) ?
C13 C5 C6 . . 109.1(2) ?
C4 C5 H5A . . 106.9 ?
C13 C5 H5A . . 106.9 ?
C6 C5 H5A . . 106.9 ?
C10 C6 C8 . . 115.5(3) ?
C10 C6 C7 . . 111.9(3) ?
C8 C6 C7 . . 106.2(3) ?
C10 C6 C5 . . 109.1(2) ?
C8 C6 C5 . . 105.7(3) ?
C7 C6 C5 . . 108.1(2) ?
N1 C7 C19 . . 112.1(3) ?
N1 C7 C6 . . 109.7(2) ?
C19 C7 C6 . . 112.5(3) ?
N1 C7 H7 . . 107.4 ?
C19 C7 H7 . . 107.4 ?
C6 C7 H7 . . 107.4 ?
O2 C8 N5 . . 121.6(3) ?
O2 C8 C6 . . 120.8(4) ?
N5 C8 C6 . . 117.5(3) ?
O3 C9 N6 . . 121.7(4) ?
O3 C9 N5 . . 121.5(4) ?
N6 C9 N5 . . 116.9(4) ?
O4 C10 N6 . . 119.6(3) ?
O4 C10 C6 . . 122.3(3) ?
N6 C10 C6 . . 118.0(3) ?
N5 C11 H11A . . 109.5 ?
N5 C11 H11B . . 109.5 ?
H11A C11 H11B . . 109.5 ?
N5 C11 H11C . . 109.5 ?
H11A C11 H11C . . 109.5 ?
H11B C11 H11C . . 109.5 ?
N6 C12 H12A . . 109.5 ?
N6 C12 H12B . . 109.5 ?
H12A C12 H12B . . 109.5 ?
N6 C12 H12C . . 109.5 ?
H12A C12 H12C . . 109.5 ?
H12B C12 H12C . . 109.5 ?
C18 C13 C14 . . 117.5(3) ?
C18 C13 C5 . . 122.3(3) ?
C14 C13 C5 . . 120.1(3) ?
C15 C14 C13 . . 121.6(4) ?
C15 C14 H14 . . 119.2 ?
C13 C14 H14 . . 119.2 ?
C16 C15 C14 . . 118.9(4) ?
C16 C15 H15 . . 120.5 ?
C14 C15 H15 . . 120.5 ?
C15 C16 C17 . . 122.0(4) ?
C15 C16 F2 . . 120.1(5) ?
C17 C16 F2 . . 117.9(5) ?
C16 C17 C18 . . 118.6(4) ?
C16 C17 H17 . . 120.7 ?
C18 C17 H17 . . 120.7 ?
C13 C18 C17 . . 121.4(4) ?
C13 C18 H18 . . 119.3 ?
C17 C18 H18 . . 119.3 ?
C20 C19 C24 . . 118.7(3) ?
C20 C19 C7 . . 118.7(4) ?
C24 C19 C7 . . 122.5(3) ?
C19 C20 C21 . . 121.3(4) ?
C19 C20 H20 . . 119.3 ?
C21 C20 H20 . . 119.3 ?
C22 C21 C20 . . 117.6(4) ?
C22 C21 H21 . . 121.2 ?
C20 C21 H21 . . 121.2 ?
C21 C22 C23 . . 124.2(4) ?
C21 C22 F1 . . 118.7(5) ?
C23 C22 F1 . . 117.0(5) ?
C22 C23 C24 . . 117.0(4) ?
C22 C23 H23 . . 121.5 ?
C24 C23 H23 . . 121.5 ?
C19 C24 C23 . . 121.1(4) ?
C19 C24 H24 . . 119.5 ?
C23 C24 H24 . . 119.5 ?
O5 C25 C26 . . 112.3(4) ?
O5 C25 H25A . . 109.1 ?
C26 C25 H25A . . 109.1 ?
O5 C25 H25B . . 109.1 ?
C26 C25 H25B . . 109.1 ?
H25A C25 H25B . . 107.9 ?
C25 C26 H26A . . 109.5 ?
C25 C26 H26B . . 109.5 ?
H26A C26 H26B . . 109.5 ?
C25 C26 H26C . . 109.5 ?
H26A C26 H26C . . 109.5 ?
H26B C26 H26C . . 109.5 ?

loop_
_geom_bond_atom_site_label_1
_geom_bond_atom_site_label_2
_geom_bond_site_symmetry_2
_geom_bond_distance
_geom_bond_publ_flag
F1 C22 . 1.376(5) ?
F2 C16 . 1.376(4) ?
N1 C1 . 1.357(4) ?
N1 C7 . 1.453(3) ?
N1 H1 . 0.8600 ?
N2 C2 . 1.320(4) ?
N2 C1 . 1.374(4) ?
N3 C2 . 1.335(4) ?
N3 C3 . 1.378(4) ?
N3 H3 . 0.8600 ?
N4 C2 . 1.338(4) ?
N4 H4A . 0.8600 ?
N4 H4B . 0.8600 ?
N5 C8 . 1.366(4) ?
N5 C9 . 1.388(4) ?
N5 C11 . 1.478(4) ?
N6 C10 . 1.375(4) ?
N6 C9 . 1.382(4) ?
N6 C12 . 1.474(4) ?
O1 C3 . 1.258(3) ?
O2 C8 . 1.209(4) ?
O3 C9 . 1.203(4) ?
O4 C10 . 1.210(3) ?
O5 C25 . 1.418(4) ?
O5 H5 . 0.8200 ?
C1 C4 . 1.380(4) ?
C3 C4 . 1.406(4) ?
C4 C5 . 1.508(4) ?
C5 C13 . 1.522(4) ?
C5 C6 . 1.585(4) ?
C5 H5A . 0.9800 ?
C6 C10 . 1.507(4) ?
C6 C8 . 1.521(4) ?
C6 C7 . 1.564(4) ?
C7 C19 . 1.511(4) ?
C7 H7 . 0.9800 ?
C11 H11A . 0.9600 ?
C11 H11B . 0.9600 ?
C11 H11C . 0.9600 ?
C12 H12A . 0.9600 ?
C12 H12B . 0.9600 ?
C12 H12C . 0.9600 ?
C13 C18 . 1.374(4) ?
C13 C14 . 1.375(4) ?
C14 C15 . 1.373(5) ?
C14 H14 . 0.9300 ?
C15 C16 . 1.346(5) ?
C15 H15 . 0.9300 ?
C16 C17 . 1.355(5) ?
C17 C18 . 1.379(4) ?
C17 H17 . 0.9300 ?
C18 H18 . 0.9300 ?
C19 C20 . 1.372(4) ?
C19 C24 . 1.374(4) ?
C20 C21 . 1.384(5) ?
C20 H20 . 0.9300 ?
C21 C22 . 1.343(6) ?
C21 H21 . 0.9300 ?
C22 C23 . 1.363(5) ?
C23 C24 . 1.392(5) ?
C23 H23 . 0.9300 ?
C24 H24 . 0.9300 ?
C25 C26 . 1.428(5) ?
C25 H25A . 0.9700 ?
C25 H25B . 0.9700 ?
C26 H26A . 0.9600 ?
C26 H26B . 0.9600 ?
C26 H26C . 0.9600 ?

loop_
_geom_hbond_atom_site_label_D
_geom_hbond_atom_site_label_H
_geom_hbond_atom_site_label_A
_geom_hbond_site_symmetry_A
_geom_hbond_distance_DH
_geom_hbond_distance_HA
_geom_hbond_distance_DA
_geom_hbond_angle_DHA
_geom_hbond_publ_flag
N3 H3 O1 2_665 0.86 1.88 2.737(3) 177 yes
N4 H4A O5 2_675 0.86 2.07 2.890(3) 160 yes
O5 H5 N2 1_655 0.82 2.19 2.779(3) 129 yes

loop_
_geom_torsion_atom_site_label_1
_geom_torsion_atom_site_label_2
_geom_torsion_atom_site_label_3
_geom_torsion_atom_site_label_4
_geom_torsion_site_symmetry_1
_geom_torsion_site_symmetry_2
_geom_torsion_site_symmetry_3
_geom_torsion_site_symmetry_4
_geom_torsion
_geom_torsion_publ_flag
C7 N1 C1 N2 . . . . 178.1(3) ?
C7 N1 C1 C4 . . . . -3.3(5) ?
C2 N2 C1 N1 . . . . 178.9(3) ?
C2 N2 C1 C4 . . . . 0.4(5) ?
C1 N2 C2 N3 . . . . 2.5(5) ?
C1 N2 C2 N4 . . . . -177.2(3) ?
C3 N3 C2 N2 . . . . 0.5(5) ?
C3 N3 C2 N4 . . . . -179.8(3) ?
C2 N3 C3 O1 . . . . 173.9(3) ?
C2 N3 C3 C4 . . . . -6.0(5) ?
N1 C1 C4 C3 . . . . 175.8(3) ?
N2 C1 C4 C3 . . . . -5.8(5) ?
N1 C1 C4 C5 . . . . -0.6(5) ?
N2 C1 C4 C5 . . . . 177.8(3) ?
O1 C3 C4 C1 . . . . -171.8(3) ?
N3 C3 C4 C1 . . . . 8.1(4) ?
O1 C3 C4 C5 . . . . 4.6(5) ?
N3 C3 C4 C5 . . . . -175.5(3) ?
C1 C4 C5 C13 . . . . -149.9(3) ?
C3 C4 C5 C13 . . . . 33.9(4) ?
C1 C4 C5 C6 . . . . -25.0(4) ?
C3 C4 C5 C6 . . . . 158.7(3) ?
C4 C5 C6 C10 . . . . -70.3(3) ?
C13 C5 C6 C10 . . . . 58.8(3) ?
C4 C5 C6 C8 . . . . 164.9(3) ?
C13 C5 C6 C8 . . . . -66.0(3) ?
C4 C5 C6 C7 . . . . 51.5(3) ?
C13 C5 C6 C7 . . . . -179.4(3) ?
C1 N1 C7 C19 . . . . 158.4(3) ?
C1 N1 C7 C6 . . . . 32.6(4) ?
C10 C6 C7 N1 . . . . 65.0(3) ?
C8 C6 C7 N1 . . . . -168.2(3) ?
C5 C6 C7 N1 . . . . -55.2(3) ?
C10 C6 C7 C19 . . . . -60.5(4) ?
C8 C6 C7 C19 . . . . 66.3(4) ?
C5 C6 C7 C19 . . . . 179.3(3) ?
C9 N5 C8 O2 . . . . 175.8(4) ?
C11 N5 C8 O2 . . . . 1.5(5) ?
C9 N5 C8 C6 . . . . -2.5(5) ?
C11 N5 C8 C6 . . . . -176.8(3) ?
C10 C6 C8 O2 . . . . 175.2(3) ?
C7 C6 C8 O2 . . . . 50.6(4) ?
C5 C6 C8 O2 . . . . -64.1(4) ?
C10 C6 C8 N5 . . . . -6.4(4) ?
C7 C6 C8 N5 . . . . -131.0(3) ?
C5 C6 C8 N5 . . . . 114.3(3) ?
C10 N6 C9 O3 . . . . 176.3(3) ?
C12 N6 C9 O3 . . . . -1.1(5) ?
C10 N6 C9 N5 . . . . -3.5(5) ?
C12 N6 C9 N5 . . . . 179.1(3) ?
C8 N5 C9 O3 . . . . -171.9(4) ?
C11 N5 C9 O3 . . . . 2.4(6) ?
C8 N5 C9 N6 . . . . 7.8(5) ?
C11 N5 C9 N6 . . . . -177.9(3) ?
C9 N6 C10 O4 . . . . 177.2(3) ?
C12 N6 C10 O4 . . . . -5.5(5) ?
C9 N6 C10 C6 . . . . -5.5(5) ?
C12 N6 C10 C6 . . . . 171.9(3) ?
C8 C6 C10 O4 . . . . -172.6(3) ?
C7 C6 C10 O4 . . . . -51.0(4) ?
C5 C6 C10 O4 . . . . 68.6(4) ?
C8 C6 C10 N6 . . . . 10.1(4) ?
C7 C6 C10 N6 . . . . 131.7(3) ?
C5 C6 C10 N6 . . . . -108.7(3) ?
C4 C5 C13 C18 . . . . 43.5(4) ?
C6 C5 C13 C18 . . . . -81.7(4) ?
C4 C5 C13 C14 . . . . -140.8(3) ?
C6 C5 C13 C14 . . . . 94.0(4) ?
C18 C13 C14 C15 . . . . 0.9(6) ?
C5 C13 C14 C15 . . . . -174.9(4) ?
C13 C14 C15 C16 . . . . -0.3(7) ?
C14 C15 C16 C17 . . . . -0.1(8) ?
C14 C15 C16 F2 . . . . 179.5(4) ?
C15 C16 C17 C18 . . . . -0.1(7) ?
F2 C16 C17 C18 . . . . -179.7(3) ?
C14 C13 C18 C17 . . . . -1.2(5) ?
C5 C13 C18 C17 . . . . 174.6(3) ?
C16 C17 C18 C13 . . . . 0.8(6) ?
N1 C7 C19 C20 . . . . 139.9(3) ?
C6 C7 C19 C20 . . . . -95.8(4) ?
N1 C7 C19 C24 . . . . -43.2(4) ?
C6 C7 C19 C24 . . . . 81.1(4) ?
C24 C19 C20 C21 . . . . -2.1(6) ?
C7 C19 C20 C21 . . . . 174.9(4) ?
C19 C20 C21 C22 . . . . 0.9(7) ?
C20 C21 C22 C23 . . . . 0.9(8) ?
C20 C21 C22 F1 . . . . -179.0(4) ?
C21 C22 C23 C24 . . . . -1.4(7) ?
F1 C22 C23 C24 . . . . 178.5(4) ?
C20 C19 C24 C23 . . . . 1.6(5) ?
C7 C19 C24 C23 . . . . -175.4(3) ?
C22 C23 C24 C19 . . . . 0.2(6) ?
